data_2103680
loop_
_publ_author_name
'Yasui, Masanori'
'Ishikawa, Yoshimitsu'
'Akiyama, Naoya'
'Ishida, Takayuki'
'Nogami, Takashi'
'Iwasaki, Fujiko'

_publ_section_title
;
 Dipyrimidine--copper(II) dinitrate complexes showing magnetic
 interactions
;
_journal_issue 3
_journal_name_full 'Acta Crystallographica Section B'
_journal_page_first 288
_journal_page_last 295
_journal_paper_doi 10.1107/S0108768101002737
_journal_volume 57
_journal_year 2001
_chemical_formula_moiety Cu(II)(C4H4N2)2(H2O)2(NO3)2
_chemical_formula_sum 'C8 H12 Cu N6 O8'
_chemical_formula_weight 383.78
_chemical_name_common diaquadinitratodipyrimidinecopper(II)
_chemical_name_systematic
;
 diaquadinitratodipyrimidinecopper(II)
;
_space_group_IT_number 14
_symmetry_cell_setting monoclinic
_symmetry_space_group_name_Hall '-P 2yab'
_symmetry_space_group_name_H-M 'P 1 21/a 1'
_cell_angle_alpha 90.00
_cell_angle_beta 114.324(12)
_cell_angle_gamma 90.00
_cell_formula_units_Z 2
_cell_length_a 7.1658(12)
_cell_length_b 14.105(2)
_cell_length_c 7.5358(14)
_cell_measurement_reflns_used 25
_cell_measurement_temperature 296
_cell_measurement_theta_max 17.5
_cell_measurement_theta_min 17.2
_cell_volume 694.1(2)
_computing_cell_refinement 'AFC Control Software Ver.5.3.1 (Rigaku, 1994)'
_computing_data_collection 'AFC Control Software Ver.5.3.1 (Rigaku, 1994)'
_computing_data_reduction 'TEXSAN, (Molecular Science Corporation, 1992)'
_computing_molecular_graphics 'ORTEPII (Johnson, 1972)'
_computing_publication_material 'SHELXL-97 (Sheldrick, 1997)'
_computing_structure_refinement 'SHELXL-97 (Sheldrick, 1997)'
_computing_structure_solution 'SIR88 (Burla. et al. 1989)'
_diffrn_ambient_temperature 296
_diffrn_measured_fraction_theta_full .960
_diffrn_measured_fraction_theta_max .960
_diffrn_measurement_device_type 'Rigaku AFC7R'
_diffrn_measurement_method \w-2\q
_diffrn_radiation_monochromator graphite
_diffrn_radiation_source 'Rigaku rotating anode'
_diffrn_radiation_type MoK\a
_diffrn_radiation_wavelength .71073
_diffrn_reflns_av_R_equivalents .0427
_diffrn_reflns_av_sigmaI/netI .0227
_diffrn_reflns_limit_h_max 9
_diffrn_reflns_limit_h_min 0
_diffrn_reflns_limit_k_max 17
_diffrn_reflns_limit_k_min 0
_diffrn_reflns_limit_l_max 8
_diffrn_reflns_limit_l_min -9
_diffrn_reflns_number 1625
_diffrn_reflns_theta_full 26.94
_diffrn_reflns_theta_max 26.94
_diffrn_reflns_theta_min 2.89
_diffrn_standards_decay_% 2.95
_diffrn_standards_interval_count 150
_diffrn_standards_number 3
_exptl_absorpt_coefficient_mu 1.630
_exptl_absorpt_correction_T_max .734
_exptl_absorpt_correction_T_min .612
_exptl_absorpt_correction_type psi-scan
_exptl_absorpt_process_details '(North, Phillips & Mathews, 1968)'
_exptl_crystal_colour blue
_exptl_crystal_density_diffrn 1.836
_exptl_crystal_density_meas ?
_exptl_crystal_density_method .
_exptl_crystal_description prism
_exptl_crystal_F_000 390.00
_exptl_crystal_size_max .300
_exptl_crystal_size_mid .200
_exptl_crystal_size_min .200
_refine_diff_density_max 1.540
_refine_diff_density_min -1.321
_refine_ls_extinction_coef none
_refine_ls_extinction_method none
_refine_ls_goodness_of_fit_ref 1.079
_refine_ls_hydrogen_treatment refined
_refine_ls_matrix_type full
_refine_ls_number_parameters 130
_refine_ls_number_reflns 1508
_refine_ls_number_restraints 0
_refine_ls_restrained_S_all 1.079
_refine_ls_R_factor_all .0603
_refine_ls_R_factor_gt .0517
_refine_ls_shift/su_max .001
_refine_ls_shift/su_mean .000
_refine_ls_structure_factor_coef Fsqd
_refine_ls_weighting_details 'w=1/[\s^2^(Fo^2^)+(0.1118P)^2^+0.2222P] where P=(Fo^2^+2Fc^2^)/3'
_refine_ls_weighting_scheme calc
_refine_ls_wR_factor_ref .1480
_reflns_number_gt 1291
_reflns_number_total 1508
_reflns_threshold_expression >2sigma(I)
_cod_data_source_file oa0034.cif
_cod_data_source_block 3
_cod_depositor_comments
;
The following automatic conversions were performed:

'_refine_ls_weighting_scheme' value 'calc
w=1/[\s^2^(Fo^2^)+(0.1118P)^2^+0.2222P] where P=(Fo^2^+2Fc^2^)/3' was
changed to 'calc'. New tag '_refine_ls_weighting_details' was
created. The value of the new tag was set to
'w=1/[\s^2^(Fo^2^)+(0.1118P)^2^+0.2222P] where P=(Fo^2^+2Fc^2^)/3'.

Automatic conversion script
Id: cif_fix_values 3143 2015-03-26 13:38:13Z robertas 
;
_cod_original_sg_symbol_H-M 'P 21/a'
_cod_database_code 2103680
_cod_database_fobs_code 2103680

loop_
_symmetry_equiv_pos_as_xyz
'x, y, z'
'-x+1/2, y+1/2, -z'
'-x, -y, -z'
'x-1/2, -y+1/2, z'

loop_
_atom_site_label
_atom_site_fract_x
_atom_site_fract_y
_atom_site_fract_z
_atom_site_U_iso_or_equiv
_atom_site_adp_type
_atom_site_calc_flag
_atom_site_refinement_flags
_atom_site_occupancy
_atom_site_type_symbol
Cu1 .0000 .5000 .0000 .0235(2) Uani d S 1 Cu
O1 -.3227(4) .4740(3) -.2808(4) .0488(7) Uani d . 1 O
O2 -.5284(4) .36486(19) -.2676(4) .0507(7) Uani d . 1 O
O3 -.6024(6) .51148(19) -.2541(6) .0503(8) Uani d . 1 O
O4 .1498(3) .42298(16) -.1170(3) .0303(5) Uani d . 1 O
N1 -.4848(4) .4501(2) -.2672(4) .0342(6) Uani d . 1 N
N2 -.0342(3) .38376(17) .1397(3) .0252(5) Uani d . 1 N
N3 -.1220(4) .22208(18) .1213(4) .0334(6) Uani d . 1 N
C1 -.1084(5) .3038(2) .0413(4) .0285(6) Uani d . 1 C
C2 .0257(4) .3821(2) .3329(4) .0303(6) Uani d . 1 C
C3 .0176(5) .2999(2) .4285(5) .0363(7) Uani d . 1 C
C4 -.0557(5) .2199(2) .3147(5) .0354(7) Uani d . 1 C
H1 -.150(5) .304(2) -.087(5) .021(7) Uiso d . 1 H
H2 .059(6) .437(3) .385(5) .028(9) Uiso d . 1 H
H3 .048(7) .305(4) .549(6) .043(12) Uiso d . 1 H
H4 -.057(6) .165(3) .375(6) .041(10) Uiso d . 1 H
H41 .237(7) .453(4) -.142(6) .053(13) Uiso d . 1 H
H42 .220(7) .383(3) -.033(6) .044(11) Uiso d . 1 H

loop_
_atom_site_aniso_label
_atom_site_aniso_U_11
_atom_site_aniso_U_22
_atom_site_aniso_U_33
_atom_site_aniso_U_12
_atom_site_aniso_U_13
_atom_site_aniso_U_23
Cu1 .0268(4) .0133(3) .0344(4) .00150(14) .0165(2) .00228(15)
O1 .0312(13) .0715(18) .0447(14) -.0132(13) .0164(11) .0000(14)
O2 .0459(14) .0349(14) .0766(19) -.0044(11) .0305(13) -.0097(12)
O3 .0582(19) .0336(14) .075(2) .0030(11) .0434(18) .0040(12)
O4 .0324(11) .0216(10) .0421(12) .0057(9) .0205(10) .0045(9)
N1 .0321(13) .0389(15) .0314(12) -.0039(11) .0129(10) -.0034(11)
N2 .0264(11) .0170(11) .0343(12) -.0010(8) .0146(9) .0014(9)
N3 .0391(14) .0197(12) .0424(14) -.0051(10) .0178(11) .0002(10)
C1 .0302(14) .0218(14) .0328(15) -.0033(10) .0122(11) -.0021(11)
C2 .0332(15) .0234(15) .0349(15) -.0035(11) .0144(12) -.0045(12)
C3 .0408(18) .0351(17) .0334(16) -.0019(13) .0157(13) .0046(13)
C4 .0381(17) .0242(15) .0458(17) -.0010(12) .0192(14) .0079(13)

loop_
_atom_type_symbol
_atom_type_description
_atom_type_scat_dispersion_real
_atom_type_scat_dispersion_imag
_atom_type_scat_source
Cu Cu .3201 1.2651 'International Tables Vol C Tables 4.2.6.8 and 6.1.1.4'
N N .0061 .0033 'International Tables Vol C Tables 4.2.6.8 and 6.1.1.4'
O O .0106 .0060 'International Tables Vol C Tables 4.2.6.8 and 6.1.1.4'
C C .0033 .0016 'International Tables Vol C Tables 4.2.6.8 and 6.1.1.4'
H H .0000 .0000 'International Tables Vol C Tables 4.2.6.8 and 6.1.1.4'

loop_
_geom_angle_atom_site_label_1
_geom_angle_atom_site_label_2
_geom_angle_atom_site_label_3
_geom_angle_site_symmetry_1
_geom_angle_site_symmetry_3
_geom_angle
_geom_angle_publ_flag
O1 Cu1 O1 . 3_565 180.0 yes
O1 Cu1 O4 . . 91.45(10) yes
O1 Cu1 N2 . . 93.17(10) yes
O4 Cu1 N2 . . 89.50(9) yes
O1 Cu1 O4 3_565 . 88.55(10) no
O1 Cu1 O4 . 3_565 88.55(10) yes
O1 Cu1 N2 3_565 . 86.83(10) no
O1 Cu1 N2 . 3_565 86.83(10) yes
O1 Cu1 O4 3_565 3_565 91.45(10) no
O1 Cu1 N2 3_565 3_565 93.17(10) no
O4 Cu1 O4 3_565 . 180.0 yes
O4 Cu1 N2 3_565 3_565 89.50(9) no
O4 Cu1 N2 . 3_565 90.50(9) yes
O4 Cu1 N2 3_565 . 90.50(9) no
N2 Cu1 N2 3_565 . 180.0 yes
Cu1 O1 N1 . . 123.3(2) yes
Cu1 N2 C1 . . 120.22(19) yes
Cu1 N2 C2 . . 121.9(2) yes
O1 N1 O2 . . 120.1(3) yes
O1 N1 O3 . . 120.1(3) yes
O2 N1 O3 . . 119.8(3) yes
C1 N2 C2 . . 117.8(3) no
C1 N3 C4 . . 117.3(3) no
N3 C1 N2 . . 124.8(3) no
N2 C2 C3 . . 121.4(3) no
C2 C3 C4 . . 116.7(3) no
N3 C4 C3 . . 122.1(3) no
Cu1 O4 H41 . . 115(4) no
Cu1 O4 H42 . . 108(3) no
H41 O4 H42 . . 103(4) no
N3 C1 H1 . . 116(2) no
N2 C1 H1 . . 119(2) no
N2 C2 H2 . . 113(2) no
C3 C2 H2 . . 126(2) no
C2 C3 H3 . . 116(3) no
C4 C3 H3 . . 127(3) no
N3 C4 H4 . . 120(3) no
C3 C4 H4 . . 118(3) no

loop_
_geom_bond_atom_site_label_1
_geom_bond_atom_site_label_2
_geom_bond_site_symmetry_2
_geom_bond_distance
_geom_bond_publ_flag
Cu1 O1 . 2.435(3) yes
Cu1 O4 . 1.973(2) yes
Cu1 N2 . 2.017(2) yes
Cu1 N2 3_565 2.017(2) no
Cu1 O1 3_565 2.435(3) no
Cu1 O4 3_565 1.973(2) no
O1 N1 . 1.254(4) yes
O2 N1 . 1.242(4) yes
O3 N1 . 1.240(4) yes
N2 C1 . 1.335(4) no
N2 C2 . 1.338(4) no
N3 C1 . 1.323(4) no
N3 C4 . 1.334(4) no
C2 C3 . 1.378(5) no
C3 C4 . 1.384(5) no
C1 H1 . .89(3) no
C2 H2 . .86(4) no
C3 H3 . .85(4) no
C4 H4 . .90(4) no
O4 H41 . .84(5) no
O4 H42 . .84(5) no
